data_2312573
loop_
_publ_author_name
'Dailey, Maegan'
'Jackson, Eric W.'
'Ramadhar, Timothy R.'

_publ_section_title
;
 Crystal structures, phase transition, and Hirshfeld surface analyses of
 the bromide and chloride congeners of
 aqua[2,4,6-tris(pyridin-4-yl)-1,3,5-triazine]zinc(II) halide.
;
_journal_coeditor_code ZO3049
_journal_issue 9
_journal_name_full 'Acta crystallographica. Section C, Structural chemistry'
_journal_paper_doi 10.1107/S205322962400737X
_journal_volume 80
_journal_year 2024
_chemical_formula_iupac '[Zn (C18 H12 N6) (H2 O)] Br2'
_chemical_formula_moiety 'C18 H14 N6 O Zn 2+, 2(Br -)'
_chemical_formula_sum 'C18 H14 Br2 N6 O Zn'
_chemical_formula_weight 555.54
_chemical_name_systematic
;
Aqua[2,4,6-tris(pyridin-4-yl)-1,3,5-triazine]zinc(II) dibromide
;
_space_group_crystal_system orthorhombic
_space_group_IT_number 62
_space_group_name_Hall '-P 2ac 2n'
_space_group_name_H-M_alt 'P n m a'
_atom_sites_solution_hydrogens mixed
_atom_sites_solution_primary dual
_audit_creation_method
;
Olex2 1.5
(compiled 2024.02.16 svn.r378c4104 for OlexSys, GUI svn.r6928)
;
_cell_angle_alpha 90
_cell_angle_beta 90
_cell_angle_gamma 90
_cell_formula_units_Z 4
_cell_length_a 14.4614(2)
_cell_length_b 14.1299(2)
_cell_length_c 10.1503(2)
_cell_measurement_reflns_used 4994
_cell_measurement_temperature 299.14(10)
_cell_measurement_theta_max 77.4140
_cell_measurement_theta_min 5.3110
_cell_volume 2074.09(6)
_computing_cell_refinement
;
CrysAlis PRO (Rigaku OD, 2022)
;
_computing_data_collection
;
CrysAlis PRO (Rigaku OD, 2022)
;
_computing_data_reduction
;
CrysAlis PRO (Rigaku OD, 2022)
;
_computing_molecular_graphics
;
OLEX2 (Dolomanov <i>et al.</i>,  2009)
;
_computing_publication_material
;
OLEX2 (Dolomanov <i>et al.</i>,  2009)
;
_computing_structure_refinement
;
SHELXL2019 (Sheldrick, 2015<i>b</i>)
;
_computing_structure_solution
;
SHELXT (Sheldrick, 2015<i>a</i>)
;
_diffrn_ambient_temperature 299.14(10)
_diffrn_detector 'Hybrid Pixel Array Detector'
_diffrn_detector_area_resol_mean 10.0000
_diffrn_measured_fraction_theta_full 1.000
_diffrn_measured_fraction_theta_max 0.959
_diffrn_measurement_device 'four-circle diffractometer'
_diffrn_measurement_device_type 'Rigaku XtaLAB Synergy Dualflex diffractometer with a HyPix detector'
_diffrn_measurement_method '\w scans'
_diffrn_radiation_monochromator mirror
_diffrn_radiation_probe x-ray
_diffrn_radiation_type 'Cu K\a'
_diffrn_radiation_wavelength 1.54184
_diffrn_reflns_av_R_equivalents 0.0299
_diffrn_reflns_av_unetI/netI 0.0254
_diffrn_reflns_limit_h_max 6
_diffrn_reflns_limit_h_min -18
_diffrn_reflns_limit_k_max 13
_diffrn_reflns_limit_k_min -17
_diffrn_reflns_limit_l_max 12
_diffrn_reflns_limit_l_min -12
_diffrn_reflns_number 8078
_diffrn_reflns_theta_full 67.684
_diffrn_reflns_theta_max 77.748
_diffrn_reflns_theta_min 5.324
_diffrn_source 'micro-focus sealed X-ray tube'
_exptl_absorpt_coefficient_mu 6.337
_exptl_absorpt_correction_T_max 0.870
_exptl_absorpt_correction_T_min 0.646
_exptl_absorpt_correction_type gaussian
_exptl_absorpt_process_details
;
(CrysAlis PRO (Rigaku OD, 2022)
;
_exptl_crystal_colour 'clear colourless'
_exptl_crystal_density_diffrn 1.779
_exptl_crystal_description prism
_exptl_crystal_F_000 1088
_exptl_crystal_size_max 0.101
_exptl_crystal_size_mid 0.074
_exptl_crystal_size_min 0.06
_refine_diff_density_max 0.523
_refine_diff_density_min -0.603
_refine_ls_extinction_method none
_refine_ls_goodness_of_fit_ref 1.083
_refine_ls_hydrogen_treatment mixed
_refine_ls_matrix_type full
_refine_ls_number_parameters 140
_refine_ls_number_reflns 2213
_refine_ls_number_restraints 0
_refine_ls_restrained_S_all 1.083
_refine_ls_R_factor_all 0.0379
_refine_ls_R_factor_gt 0.0318
_refine_ls_shift/su_max 0.001
_refine_ls_shift/su_mean 0.000
_refine_ls_structure_factor_coef Fsqd
_refine_ls_weighting_details 'w=1/[\s^2^(Fo^2^)+(0.0407P)^2^+1.6919P] where P=(Fo^2^+2Fc^2^)/3'
_refine_ls_weighting_scheme calc
_refine_ls_wR_factor_gt 0.0839
_refine_ls_wR_factor_ref 0.0939
_reflns_number_gt 1901
_reflns_number_total 2213
_reflns_threshold_expression 'I > 2\s(I)'
_cod_data_source_file zo3049sup1.cif
_cod_data_source_block 1
_cod_database_code 2312573
_shelx_space_group_comment
;
The symmetry employed for this shelxl refinement is uniquely defined
by the following loop, which should always be used as a source of
symmetry information in preference to the above space-group names.
They are only intended as comments.
;
_shelx_estimated_absorpt_t_min 0.567
_shelx_estimated_absorpt_t_max 0.702

loop_
_space_group_symop_operation_xyz
'x, y, z'
'-x+1/2, -y, z+1/2'
'-x, y+1/2, -z'
'x+1/2, -y+1/2, -z+1/2'
'-x, -y, -z'
'x-1/2, y, -z-1/2'
'x, -y-1/2, z'
'-x-1/2, y-1/2, z-1/2'

loop_
_atom_site_type_symbol
_atom_site_label
_atom_site_fract_x
_atom_site_fract_y
_atom_site_fract_z
_atom_site_U_iso_or_equiv
_atom_site_adp_type
_atom_site_calc_flag
_atom_site_occupancy
_atom_site_disorder_assembly
_atom_site_disorder_group
Br Br1 0.29912(3) 0.10454(3) 0.53213(5) 0.07197(17) Uani d 1 . .
Zn Zn1 0.35545(3) 0.250000 0.45565(5) 0.04345(16) Uani d 1 . .
O O1 0.3518(2) 0.250000 0.2593(3) 0.0498(7) Uani d 1 . .
H H11 0.378(3) 0.298(3) 0.238(5) 0.105(17) Uiso d 1 . .
N N1 0.4972(2) 0.250000 0.4896(3) 0.0428(7) Uani d 1 . .
N N2 0.82548(15) 0.33400(16) 0.5958(2) 0.0449(5) Uani d 1 . .
N N3 0.9610(2) 0.250000 0.6538(4) 0.0457(7) Uani d 1 . .
N N4 1.05252(19) 0.59260(19) 0.6928(3) 0.0587(7) Uani d 1 . .
C C1 0.54414(19) 0.3308(2) 0.5008(3) 0.0528(7) Uani d 1 . .
H H1 0.512457 0.387541 0.490112 0.063 Uiso calc 1 . .
C C2 0.63802(19) 0.3340(2) 0.5275(3) 0.0517(7) Uani d 1 . .
H H2 0.668539 0.391647 0.535639 0.062 Uiso calc 1 . .
C C3 0.6851(3) 0.250000 0.5417(4) 0.0427(8) Uani d 1 . .
C C4 0.7847(2) 0.250000 0.5791(4) 0.0419(8) Uani d 1 . .
C C5 0.91397(17) 0.32969(19) 0.6336(3) 0.0430(6) Uani d 1 . .
C C6 1.0983(2) 0.5114(2) 0.6919(4) 0.0601(8) Uani d 1 . .
H H6 1.162032 0.513279 0.704152 0.072 Uiso calc 1 . .
C C7 1.0572(2) 0.4243(2) 0.6739(3) 0.0545(7) Uani d 1 . .
H H7 1.092237 0.369168 0.674290 0.065 Uiso calc 1 . .
C C8 0.96196(18) 0.4209(2) 0.6550(3) 0.0445(6) Uani d 1 . .
C C9 0.9137(2) 0.5049(2) 0.6554(3) 0.0552(7) Uani d 1 . .
H H9 0.850020 0.505362 0.643104 0.066 Uiso calc 1 . .
C C10 0.9614(2) 0.5887(2) 0.6743(4) 0.0624(8) Uani d 1 . .
H H10 0.928224 0.645026 0.673975 0.075 Uiso calc 1 . .

loop_
_atom_site_aniso_label
_atom_site_aniso_U_11
_atom_site_aniso_U_22
_atom_site_aniso_U_33
_atom_site_aniso_U_12
_atom_site_aniso_U_13
_atom_site_aniso_U_23
Br1 0.0613(2) 0.0630(3) 0.0916(3) -0.02103(17) 0.00098(18) 0.02113(19)
Zn1 0.0322(3) 0.0404(3) 0.0577(3) 0.000 0.0003(2) 0.000
O1 0.0490(16) 0.0402(15) 0.0600(17) 0.000 -0.0003(13) 0.000
N1 0.0323(14) 0.0384(17) 0.0578(19) 0.000 -0.0042(13) 0.000
N2 0.0371(11) 0.0387(12) 0.0587(13) 0.0002(9) -0.0058(10) -0.0015(10)
N3 0.0354(15) 0.0437(17) 0.0579(19) 0.000 -0.0054(14) 0.000
N4 0.0617(16) 0.0502(14) 0.0643(16) -0.0147(12) -0.0041(13) -0.0102(12)
C1 0.0379(13) 0.0385(15) 0.082(2) 0.0060(12) -0.0079(14) -0.0011(14)
C2 0.0385(14) 0.0372(15) 0.079(2) -0.0036(11) -0.0085(13) 0.0003(14)
C3 0.0349(17) 0.043(2) 0.050(2) 0.000 -0.0022(15) 0.000
C4 0.0335(17) 0.043(2) 0.049(2) 0.000 -0.0043(15) 0.000
C5 0.0377(12) 0.0438(15) 0.0477(14) -0.0009(11) -0.0031(11) -0.0023(12)
C6 0.0469(15) 0.062(2) 0.072(2) -0.0095(14) -0.0058(15) -0.0162(17)
C7 0.0423(14) 0.0529(16) 0.0684(19) -0.0025(13) -0.0052(14) -0.0070(15)
C8 0.0404(13) 0.0453(14) 0.0477(14) -0.0049(11) -0.0030(11) -0.0010(12)
C9 0.0471(15) 0.0486(16) 0.070(2) -0.0011(13) -0.0092(14) -0.0001(15)
C10 0.064(2) 0.0457(17) 0.078(2) -0.0006(14) -0.0061(17) -0.0044(16)

loop_
_atom_type_symbol
_atom_type_description
_atom_type_scat_dispersion_real
_atom_type_scat_dispersion_imag
_atom_type_scat_source
C C 0.0181 0.0091 'International Tables Vol C Tables 4.2.6.8 and 6.1.1.4'
H H 0.0000 0.0000 'International Tables Vol C Tables 4.2.6.8 and 6.1.1.4'
N N 0.0311 0.0180 'International Tables Vol C Tables 4.2.6.8 and 6.1.1.4'
O O 0.0492 0.0322 'International Tables Vol C Tables 4.2.6.8 and 6.1.1.4'
Zn Zn -1.5491 0.6778 'International Tables Vol C Tables 4.2.6.8 and 6.1.1.4'
Br Br -0.6763 1.2805 'International Tables Vol C Tables 4.2.6.8 and 6.1.1.4'

loop_
_exptl_crystal_face_index_h
_exptl_crystal_face_index_k
_exptl_crystal_face_index_l
_exptl_crystal_face_perp_dist
0 0 -1 0.0298
0 -1 -1 0.0174
0 1 1 0.0463
0 -2 -1 0.0185
2 1 0 0.0799
-1 -1 0 0.0091
1 -1 0 0.0499
2 -1 1 0.0513
0 -1 1 0.0137
-2 1 0 0.0279
-2 1 1 0.0238
0 2 -1 0.0550
0 2 1 0.0456
-2 0 -1 0.0211
-1 0 0 0.0177

loop_
_geom_angle_atom_site_label_1
_geom_angle_atom_site_label_2
_geom_angle_atom_site_label_3
_geom_angle_site_symmetry_1
_geom_angle_site_symmetry_3
_geom_angle
_geom_angle_publ_flag
Br1 Zn1 Br1 . 7_565 122.60(3) ?
O1 Zn1 Br1 . 7_565 108.78(4) ?
O1 Zn1 Br1 . . 108.78(4) ?
O1 Zn1 N1 . . 101.07(13) ?
N1 Zn1 Br1 . . 106.74(4) ?
N1 Zn1 Br1 . 7_565 106.74(4) ?
Zn1 O1 H11 . . 105(4) ?
Zn1 O1 H11 . 7_565 105(4) ?
H11 O1 H11 . 7_565 114(7) ?
C1 N1 Zn1 . . 121.12(16) ?
C1 N1 Zn1 7_565 . 121.12(16) ?
C1 N1 C1 . 7_565 117.8(3) ?
C4 N2 C5 . . 114.7(2) ?
C5 N3 C5 7_565 . 115.5(3) ?
C6 N4 C10 . . 117.2(3) ?
N1 C1 H1 . . 118.5 ?
N1 C1 C2 . . 123.0(3) ?
C2 C1 H1 . . 118.5 ?
C1 C2 H2 . . 120.8 ?
C3 C2 C1 . . 118.5(3) ?
C3 C2 H2 . . 120.8 ?
C2 C3 C2 7_565 . 119.2(3) ?
C2 C3 C4 . . 120.34(18) ?
C2 C3 C4 7_565 . 120.34(18) ?
N2 C4 N2 7_565 . 125.4(3) ?
N2 C4 C3 7_565 . 117.31(16) ?
N2 C4 C3 . . 117.31(16) ?
N2 C5 C8 . . 116.8(2) ?
N3 C5 N2 . . 124.9(2) ?
N3 C5 C8 . . 118.3(2) ?
N4 C6 H6 . . 118.1 ?
N4 C6 C7 . . 123.9(3) ?
C7 C6 H6 . . 118.1 ?
C6 C7 H7 . . 120.8 ?
C6 C7 C8 . . 118.4(3) ?
C8 C7 H7 . . 120.8 ?
C7 C8 C5 . . 121.0(3) ?
C9 C8 C5 . . 120.9(2) ?
C9 C8 C7 . . 118.1(3) ?
C8 C9 H9 . . 120.5 ?
C8 C9 C10 . . 119.1(3) ?
C10 C9 H9 . . 120.5 ?
N4 C10 C9 . . 123.3(3) ?
N4 C10 H10 . . 118.4 ?
C9 C10 H10 . . 118.4 ?

loop_
_geom_bond_atom_site_label_1
_geom_bond_atom_site_label_2
_geom_bond_site_symmetry_2
_geom_bond_distance
_geom_bond_publ_flag
Br1 Zn1 . 2.3432(4) ?
Zn1 O1 . 1.994(3) ?
Zn1 N1 . 2.078(3) ?
O1 H11 . 0.81(5) ?
O1 H11 7_565 0.81(5) ?
N1 C1 . 1.333(3) ?
N1 C1 7_565 1.333(3) ?
N2 C4 . 1.336(3) ?
N2 C5 . 1.338(3) ?
N3 C5 7_565 1.331(3) ?
N3 C5 . 1.331(3) ?
N4 C6 . 1.324(4) ?
N4 C10 . 1.332(4) ?
C1 H1 . 0.9300 ?
C1 C2 . 1.385(4) ?
C2 H2 . 0.9300 ?
C2 C3 . 1.376(3) ?
C3 C4 . 1.490(5) ?
C5 C8 . 1.480(4) ?
C6 H6 . 0.9300 ?
C6 C7 . 1.379(4) ?
C7 H7 . 0.9300 ?
C7 C8 . 1.391(4) ?
C8 C9 . 1.377(4) ?
C9 H9 . 0.9300 ?
C9 C10 . 1.382(4) ?
C10 H10 . 0.9300 ?

loop_
_geom_hbond_atom_site_label_D
_geom_hbond_atom_site_label_H
_geom_hbond_atom_site_label_A
_geom_hbond_site_symmetry_A
_geom_hbond_distance_DH
_geom_hbond_distance_HA
_geom_hbond_distance_DA
_geom_hbond_angle_DHA
_geom_hbond_publ_flag
O1 H11 N4 2_664 0.81(5) 1.89(5) 2.705(3) 176(5) yes

loop_
_geom_torsion_atom_site_label_1
_geom_torsion_atom_site_label_2
_geom_torsion_atom_site_label_3
_geom_torsion_atom_site_label_4
_geom_torsion_site_symmetry_1
_geom_torsion_site_symmetry_2
_geom_torsion_site_symmetry_3
_geom_torsion_site_symmetry_4
_geom_torsion
_geom_torsion_publ_flag
Zn1 N1 C1 C2 . . . . 177.9(3) ?
N1 C1 C2 C3 . . . . 0.7(6) ?
N2 C5 C8 C7 . . . . -169.7(3) ?
N2 C5 C8 C9 . . . . 9.6(4) ?
N3 C5 C8 C7 . . . . 10.7(4) ?
N3 C5 C8 C9 . . . . -170.1(3) ?
N4 C6 C7 C8 . . . . 0.2(5) ?
C1 N1 C1 C2 7_565 . . . -2.2(7) ?
C1 C2 C3 C2 . . . 7_565 0.8(6) ?
C1 C2 C3 C4 . . . . -176.0(3) ?
C2 C3 C4 N2 7_565 . . 7_565 1.0(6) ?
C2 C3 C4 N2 . . . 7_565 177.7(3) ?
C2 C3 C4 N2 7_565 . . . -177.8(3) ?
C2 C3 C4 N2 . . . . -1.0(6) ?
C4 N2 C5 N3 . . . . 0.3(5) ?
C4 N2 C5 C8 . . . . -179.2(3) ?
C5 N2 C4 N2 . . . 7_565 -0.8(6) ?
C5 N2 C4 C3 . . . . 177.8(3) ?
C5 N3 C5 N2 7_565 . . . 0.0(6) ?
C5 N3 C5 C8 7_565 . . . 179.6(2) ?
C5 C8 C9 C10 . . . . -179.3(3) ?
C6 N4 C10 C9 . . . . 0.5(6) ?
C6 C7 C8 C5 . . . . 179.3(3) ?
C6 C7 C8 C9 . . . . 0.0(5) ?
C7 C8 C9 C10 . . . . 0.0(5) ?
C8 C9 C10 N4 . . . . -0.2(6) ?
C10 N4 C6 C7 . . . . -0.4(5) ?

_cod_database_fobs_code 2312573
